data_4073977
loop_
_publ_author_name
'Zuccaccia, Daniele'
'Foresti, Elisabetta'
'Pettirossi, Stefania'
'Sabatino, Piera'
'Zuccaccia, Cristiano'
'Macchioni, Alceo'

_publ_section_title
;
 From Ion Pairs to Ion Triples through a Hydrogen Bonding-Driven
 Aggregative Process
;
_journal_issue 25
_journal_name_full Organometallics
_journal_page_first 6099
_journal_paper_doi 10.1021/om700775u
_journal_volume 26
_journal_year 2007
_chemical_formula_sum 'C22 H25 B Cl2 F4 N2 O2 Ru'
_chemical_formula_weight 608.22
_chemical_name_systematic
; 
 ? 
;
_space_group_IT_number 4
_symmetry_space_group_name_Hall 'P 2yb'
_symmetry_space_group_name_H-M 'P 1 21 1'
_atom_sites_solution_hydrogens geom
_atom_sites_solution_primary direct
_atom_sites_solution_secondary difmap
_audit_creation_method SHELXL-97
_cell_angle_alpha 90.00
_cell_angle_beta 103.98
_cell_angle_gamma 90.00
_cell_formula_units_Z 4
_cell_length_a 15.782
_cell_length_b 18.160
_cell_length_c 9.047
_cell_measurement_temperature 293(2)
_cell_volume 2516.080
_computing_structure_refinement 'SHELXL-97 (Sheldrick, 1997)'
_computing_structure_solution 'SHELXS-97 (Sheldrick, 1990)'
_diffrn_ambient_temperature 293(2)
_diffrn_measured_fraction_theta_full 0.999
_diffrn_measured_fraction_theta_max 0.999
_diffrn_radiation_monochromator graphite
_diffrn_radiation_source 'fine-focus sealed tube'
_diffrn_radiation_type MoK\a
_diffrn_radiation_wavelength 0.71073
_diffrn_reflns_av_R_equivalents 0.0292
_diffrn_reflns_av_sigmaI/netI 0.0334
_diffrn_reflns_limit_h_max 21
_diffrn_reflns_limit_h_min -22
_diffrn_reflns_limit_k_max 25
_diffrn_reflns_limit_k_min 0
_diffrn_reflns_limit_l_max 12
_diffrn_reflns_limit_l_min 0
_diffrn_reflns_number 7969
_diffrn_reflns_theta_full 29.97
_diffrn_reflns_theta_max 29.97
_diffrn_reflns_theta_min 2.58
_exptl_absorpt_coefficient_mu 0.887
_exptl_absorpt_correction_T_max 0.8425
_exptl_absorpt_correction_T_min 0.7767
_exptl_crystal_density_diffrn 1.606
_exptl_crystal_density_method 'not measured'
_exptl_crystal_F_000 1224
_exptl_crystal_size_max 0.30
_exptl_crystal_size_mid 0.30
_exptl_crystal_size_min 0.20
_refine_diff_density_max 1.336
_refine_diff_density_min -1.166
_refine_diff_density_rms 0.126
_refine_ls_abs_structure_details 'Flack H D (1983), Acta Cryst. A39, 876-881'
_refine_ls_abs_structure_Flack 0.09(4)
_refine_ls_extinction_method none
_refine_ls_goodness_of_fit_ref 1.214
_refine_ls_hydrogen_treatment mixed
_refine_ls_matrix_type full
_refine_ls_number_parameters 588
_refine_ls_number_reflns 7532
_refine_ls_number_restraints 8
_refine_ls_restrained_S_all 1.218
_refine_ls_R_factor_all 0.0667
_refine_ls_R_factor_gt 0.0488
_refine_ls_shift/su_max 0.463
_refine_ls_shift/su_mean 0.031
_refine_ls_structure_factor_coef Fsqd
_refine_ls_weighting_details 'calc w=1/[\s^2^(Fo^2^)+(0.0886P)^2^+0.0000P] where P=(Fo^2^+2Fc^2^)/3'
_refine_ls_weighting_scheme calc
_refine_ls_wR_factor_gt 0.1303
_refine_ls_wR_factor_ref 0.1394
_reflns_number_gt 6187
_reflns_number_total 7532
_reflns_threshold_expression >2sigma(I)
_cod_data_source_file om700775u-file002.cif
_cod_data_source_block rualc
_cod_original_cell_volume 2516.0
_cod_database_code 4073977

loop_
_symmetry_equiv_pos_as_xyz
'x, y, z'
'-x, y+1/2, -z'

loop_
_atom_site_label
_atom_site_type_symbol
_atom_site_fract_x
_atom_site_fract_y
_atom_site_fract_z
_atom_site_U_iso_or_equiv
_atom_site_adp_type
_atom_site_occupancy
_atom_site_symmetry_multiplicity
_atom_site_calc_flag
_atom_site_refinement_flags
Ru1 Ru 0.87460(3) 0.37500(2) 0.93277(5) 0.02810(11) Uani 1 1 d .
O1 O 0.9994(3) 0.3373(2) 0.9531(5) 0.0319(9) Uani 1 1 d .
O2 O 1.0716(3) 0.2256(3) 1.0015(6) 0.0383(10) Uani 1 1 d .
H2 H 1.1099 0.2452 1.0671 0.057 Uiso 1 1 calc R
N1 N 0.8542(4) 0.2722(3) 0.8222(6) 0.0320(10) Uani 1 1 d .
N2 N 0.8961(3) 0.3088(3) 1.1296(6) 0.0314(10) Uani 1 1 d .
C1 C 0.8961(3) 0.4885(3) 1.0130(4) 0.0412(15) Uani 1 1 d G
H1 H 0.9375 0.5075 1.0953 0.049 Uiso 1 1 calc R
C2 C 0.9151(2) 0.4828(3) 0.8712(5) 0.0390(14) Uani 1 1 d G
C3 C 0.8532(3) 0.4544(3) 0.7482(4) 0.0411(15) Uani 1 1 d G
H3 H 0.8659 0.4506 0.6534 0.049 Uiso 1 1 calc R
C4 C 0.7723(3) 0.4318(3) 0.7671(5) 0.0506(19) Uani 1 1 d G
H4 H 0.7309 0.4128 0.6848 0.061 Uiso 1 1 calc R
C5 C 0.7533(3) 0.4375(3) 0.9089(7) 0.058(2) Uani 1 1 d GD
C6 C 0.8152(3) 0.4659(3) 1.0319(5) 0.0508(18) Uani 1 1 d G
H6 H 0.8025 0.4697 1.1268 0.061 Uiso 1 1 calc R
C7 C 1.0069(5) 0.5040(5) 0.8537(14) 0.064(3) Uani 1 1 d G
H7A H 1.0495 0.4652 0.8733 0.096 Uiso 1 1 calc G
H7B H 0.9948 0.5196 0.9479 0.096 Uiso 1 1 calc G
H7C H 1.0290 0.5448 0.8070 0.096 Uiso 1 1 calc G
C8 C 0.6629(7) 0.4167(7) 0.936(3) 0.123(8) Uani 1 1 d D
H8 H 0.6733 0.4241 1.0461 0.148 Uiso 1 1 calc R
C9 C 0.5955(7) 0.4773(8) 0.876(2) 0.114(6) Uani 1 1 d D
H9A H 0.5839 0.4793 0.7670 0.171 Uiso 1 1 calc R
H9B H 0.6180 0.5239 0.9181 0.171 Uiso 1 1 calc R
H9C H 0.5424 0.4665 0.9059 0.171 Uiso 1 1 calc R
C10 C 0.6301(11) 0.3446(9) 0.921(3) 0.175(13) Uani 1 1 d D
H10A H 0.6778 0.3103 0.9434 0.263 Uiso 1 1 calc R
H10B H 0.5961 0.3369 0.8192 0.263 Uiso 1 1 calc R
H10C H 0.5940 0.3372 0.9915 0.263 Uiso 1 1 calc R
C11 C 0.7837(4) 0.2476(4) 0.7156(7) 0.0380(12) Uani 1 1 d .
H11 H 0.7337 0.2765 0.6892 0.046 Uiso 1 1 calc R
C12 C 0.7857(5) 0.1799(4) 0.6458(9) 0.0446(16) Uani 1 1 d .
H12 H 0.7368 0.1634 0.5741 0.053 Uiso 1 1 calc R
C13 C 0.8593(5) 0.1373(4) 0.6819(8) 0.0435(16) Uani 1 1 d .
H13 H 0.8618 0.0930 0.6317 0.052 Uiso 1 1 calc R
C14 C 0.9295(5) 0.1610(4) 0.7935(8) 0.0380(13) Uani 1 1 d .
H14 H 0.9795 0.1322 0.8226 0.046 Uiso 1 1 calc R
C15 C 0.9243(4) 0.2286(3) 0.8617(7) 0.0329(12) Uani 1 1 d .
C16 C 0.9590(4) 0.2586(3) 1.1310(7) 0.0319(12) Uani 1 1 d .
C17 C 0.9856(4) 0.2086(4) 1.2466(7) 0.0359(13) Uani 1 1 d .
H17 H 1.0303 0.1753 1.2456 0.043 Uiso 1 1 calc R
C18 C 0.9435(5) 0.2094(5) 1.3663(9) 0.0457(16) Uani 1 1 d .
H18 H 0.9580 0.1754 1.4452 0.055 Uiso 1 1 calc R
C19 C 0.8796(5) 0.2620(5) 1.3643(8) 0.0460(17) Uani 1 1 d .
H19 H 0.8518 0.2642 1.4439 0.055 Uiso 1 1 calc R
C20 C 0.8572(5) 0.3105(4) 1.2467(8) 0.0378(13) Uani 1 1 d .
H20 H 0.8142 0.3455 1.2472 0.045 Uiso 1 1 calc R
C21 C 0.9951(4) 0.2625(3) 0.9883(7) 0.0309(11) Uani 1 1 d .
Ru2 Ru 0.28373(3) 0.24434(3) 0.34397(5) 0.02929(11) Uani 1 1 d .
O3 O 0.1978(3) 0.3018(3) 0.1785(5) 0.0343(9) Uani 1 1 d .
O4 O 0.1218(3) 0.4125(3) 0.1555(6) 0.0430(11) Uani 1 1 d .
H4A H 0.0774 0.3904 0.1124 0.064 Uiso 1 1 calc R
N3 N 0.1878(3) 0.2819(3) 0.4565(6) 0.0318(10) Uani 1 1 d .
N4 N 0.3266(3) 0.3558(3) 0.3824(7) 0.0355(11) Uani 1 1 d .
C24 C 0.4137(2) 0.1956(3) 0.4123(5) 0.0401(14) Uani 1 1 d G
H24 H 0.4665 0.2161 0.4644 0.048 Uiso 1 1 calc R
C25 C 0.3601(3) 0.1609(3) 0.4923(4) 0.0440(16) Uani 1 1 d G
C26 C 0.2812(3) 0.1303(3) 0.4143(5) 0.0444(16) Uani 1 1 d G
H26 H 0.2453 0.1071 0.4678 0.053 Uiso 1 1 calc R
C27 C 0.2560(2) 0.1344(3) 0.2563(5) 0.0442(16) Uani 1 1 d G
H27 H 0.2032 0.1139 0.2041 0.053 Uiso 1 1 calc R
C28 C 0.3096(3) 0.1690(3) 0.1763(4) 0.0453(16) Uani 1 1 d G
C29 C 0.3885(3) 0.1996(3) 0.2543(5) 0.0422(15) Uani 1 1 d G
H29 H 0.4243 0.2228 0.2007 0.051 Uiso 1 1 calc R
C30 C 0.2805(7) 0.1786(6) 0.0038(10) 0.063(3) Uani 1 1 d G
H30A H 0.2460 0.2041 0.0616 0.095 Uiso 1 1 calc G
H30B H 0.2440 0.1452 -0.0658 0.095 Uiso 1 1 calc G
H30C H 0.3060 0.2135 -0.0522 0.095 Uiso 1 1 calc G
C31 C 0.3868(6) 0.1532(6) 0.6714(10) 0.056(2) Uani 1 1 d .
H31 H 0.3329 0.1532 0.7070 0.067 Uiso 1 1 calc R
C32 C 0.4416(11) 0.2177(9) 0.7466(12) 0.097(5) Uani 1 1 d G
H32A H 0.4144 0.2634 0.7082 0.145 Uiso 1 1 calc G
H32B H 0.4911 0.2091 0.7045 0.145 Uiso 1 1 calc G
H32C H 0.4606 0.2201 0.8556 0.145 Uiso 1 1 calc G
C33 C 0.4294(13) 0.0805(10) 0.7105(16) 0.111(6) Uani 1 1 d G
H33A H 0.3695 0.0664 0.6974 0.166 Uiso 1 1 calc G
H33B H 0.4348 0.1328 0.7254 0.166 Uiso 1 1 calc G
H33C H 0.4647 0.0558 0.7977 0.166 Uiso 1 1 calc G
C34 C 0.1693(4) 0.2546(4) 0.5834(7) 0.0391(14) Uani 1 1 d .
H34 H 0.1999 0.2139 0.6312 0.047 Uiso 1 1 calc R
C35 C 0.1056(5) 0.2861(5) 0.6433(9) 0.0490(18) Uani 1 1 d .
H35 H 0.0934 0.2665 0.7310 0.059 Uiso 1 1 calc R
C36 C 0.0601(5) 0.3461(5) 0.5742(10) 0.0518(19) Uani 1 1 d .
H36 H 0.0168 0.3676 0.6137 0.062 Uiso 1 1 calc R
C37 C 0.0802(4) 0.3742(5) 0.4441(9) 0.0444(14) Uani 1 1 d .
H37 H 0.0510 0.4152 0.3951 0.053 Uiso 1 1 calc R
C38 C 0.1447(4) 0.3399(4) 0.3889(7) 0.0329(12) Uani 1 1 d .
C39 C 0.4056(5) 0.3822(5) 0.4489(9) 0.0446(15) Uani 1 1 d .
H39 H 0.4496 0.3494 0.4938 0.053 Uiso 1 1 calc R
C40 C 0.4237(6) 0.4556(5) 0.4531(12) 0.057(2) Uani 1 1 d .
H40 H 0.4797 0.4721 0.4987 0.068 Uiso 1 1 calc R
C41 C 0.3602(6) 0.5050(5) 0.3909(15) 0.069(3) Uani 1 1 d .
H41 H 0.3716 0.5552 0.3982 0.083 Uiso 1 1 calc R
C42 C 0.2773(5) 0.4791(5) 0.3156(11) 0.0502(18) Uani 1 1 d .
H42 H 0.2332 0.5109 0.2666 0.060 Uiso 1 1 calc R
C43 C 0.2645(4) 0.4034(4) 0.3181(8) 0.0372(13) Uani 1 1 d .
C44 C 0.1782(4) 0.3645(3) 0.2514(7) 0.0333(12) Uani 1 1 d .
F1 F 0.0962(3) 0.0836(3) -0.5428(5) 0.0516(11) Uani 1 1 d .
F2 F 0.1211(6) -0.0219(4) -0.4060(8) 0.089(2) Uani 1 1 d .
F3 F 0.0170(6) 0.0469(6) -0.3784(10) 0.103(3) Uani 1 1 d .
F4 F 0.1512(7) 0.0885(5) -0.2912(8) 0.126(4) Uani 1 1 d .
B1 B 0.0978(6) 0.0498(5) -0.4057(9) 0.0411(16) Uani 1 1 d .
F11 F 0.4500(5) -0.1827(7) -0.2692(9) 0.106(3) Uani 1 1 d .
F12 F 0.3044(5) -0.1874(9) -0.3748(12) 0.160(6) Uani 1 1 d .
F13 F 0.4027(5) -0.2119(11) -0.5083(14) 0.175(7) Uani 1 1 d .
F14 F 0.3868(9) -0.1162(16) -0.464(3) 0.272(15) Uani 1 1 d .
B2 B 0.3838(7) -0.1778(9) -0.3905(15) 0.070(3) Uani 1 1 d .
C45 C 0.2868(12) 0.4135(11) -0.0711(14) 0.126(7) Uani 1 1 d D
H45A H 0.2437 0.3774 -0.0586 0.151 Uiso 1 1 calc R
H45B H 0.2716 0.4600 -0.0315 0.151 Uiso 1 1 calc R
Cl2 Cl 0.2815(4) 0.4235(4) -0.2640(5) 0.163(3) Uani 1 1 d D
Cl1 Cl 0.3887(3) 0.3860(3) 0.0353(5) 0.1161(14) Uani 1 1 d D
C46 C 0.6813(12) 0.1526(11) 0.1650(16) 0.128 Uani 1 1 d D
H46A H 0.7245 0.1400 0.2574 0.154 Uiso 1 1 calc R
H46B H 0.6680 0.2045 0.1709 0.154 Uiso 1 1 calc R
Cl3 Cl 0.5879(3) 0.1029(2) 0.1607(7) 0.121 Uani 1 1 d D
Cl4 Cl 0.7270(7) 0.1397(7) 0.0126(12) 0.222 Uiso 1 1 d D

loop_
_atom_site_aniso_label
_atom_site_aniso_U_11
_atom_site_aniso_U_22
_atom_site_aniso_U_33
_atom_site_aniso_U_23
_atom_site_aniso_U_13
_atom_site_aniso_U_12
Ru1 0.0315(2) 0.0267(2) 0.02628(19) 0.00008(18) 0.00741(15) 0.00176(18)
O1 0.034(2) 0.027(2) 0.035(2) 0.0028(17) 0.0108(17) 0.0020(16)
O2 0.038(2) 0.037(2) 0.041(2) -0.0015(18) 0.0116(19) 0.0072(18)
N1 0.038(3) 0.033(2) 0.026(2) 0.0005(19) 0.008(2) -0.002(2)
N2 0.032(2) 0.037(3) 0.027(2) 0.0025(19) 0.0104(18) 0.002(2)
C1 0.052(4) 0.030(3) 0.037(3) -0.005(3) 0.002(3) 0.002(3)
C2 0.042(3) 0.025(3) 0.050(4) 0.012(3) 0.011(3) 0.000(2)
C3 0.061(4) 0.030(3) 0.031(3) 0.008(2) 0.008(3) 0.006(3)
C4 0.047(4) 0.031(3) 0.059(5) 0.003(3) -0.014(3) 0.007(3)
C5 0.041(4) 0.041(4) 0.098(7) 0.012(4) 0.027(4) 0.009(3)
C6 0.068(5) 0.035(4) 0.056(4) 0.004(3) 0.028(4) 0.018(3)
C7 0.039(4) 0.044(4) 0.109(8) 0.032(5) 0.019(4) -0.002(3)
C8 0.043(5) 0.064(7) 0.27(2) 0.016(10) 0.052(9) 0.013(5)
C9 0.045(5) 0.071(8) 0.22(2) -0.004(10) 0.024(8) 0.008(5)
C10 0.081(10) 0.140(17) 0.33(4) 0.10(2) 0.101(16) 0.022(10)
C11 0.040(3) 0.039(3) 0.034(3) -0.001(3) 0.008(2) -0.006(3)
C12 0.053(4) 0.043(4) 0.039(3) -0.007(3) 0.012(3) -0.018(3)
C13 0.060(4) 0.033(3) 0.043(3) -0.010(3) 0.024(3) -0.011(3)
C14 0.052(4) 0.029(3) 0.039(3) 0.001(2) 0.022(3) 0.001(3)
C15 0.038(3) 0.035(3) 0.028(3) -0.001(2) 0.012(2) -0.003(2)
C16 0.032(3) 0.032(3) 0.033(3) 0.001(2) 0.011(2) 0.000(2)
C17 0.038(3) 0.036(3) 0.034(3) 0.006(2) 0.010(2) 0.002(2)
C18 0.051(4) 0.048(4) 0.039(4) 0.013(3) 0.014(3) 0.008(3)
C19 0.049(4) 0.063(5) 0.032(3) 0.004(3) 0.020(3) 0.006(3)
C20 0.041(3) 0.041(3) 0.035(3) 0.004(3) 0.017(3) 0.009(3)
C21 0.037(3) 0.027(3) 0.031(3) 0.000(2) 0.014(2) -0.002(2)
Ru2 0.0278(2) 0.0314(2) 0.0312(2) -0.00088(19) 0.01193(16) 0.00372(19)
O3 0.035(2) 0.036(2) 0.032(2) -0.0011(18) 0.0086(17) 0.0061(18)
O4 0.040(2) 0.036(2) 0.049(3) 0.005(2) 0.002(2) 0.009(2)
N3 0.028(2) 0.037(3) 0.035(2) -0.004(2) 0.0157(19) -0.004(2)
N4 0.030(2) 0.041(3) 0.039(3) 0.001(2) 0.015(2) -0.002(2)
C24 0.031(3) 0.046(4) 0.044(4) 0.001(3) 0.009(3) 0.008(3)
C25 0.043(4) 0.041(4) 0.050(4) 0.003(3) 0.014(3) 0.015(3)
C26 0.045(4) 0.032(3) 0.059(4) 0.001(3) 0.017(3) 0.005(3)
C27 0.046(4) 0.034(3) 0.054(4) -0.007(3) 0.015(3) 0.004(3)
C28 0.051(4) 0.048(4) 0.040(4) -0.005(3) 0.018(3) 0.013(3)
C29 0.042(3) 0.046(4) 0.045(4) 0.001(3) 0.023(3) 0.010(3)
C30 0.072(6) 0.082(7) 0.041(4) -0.017(4) 0.025(4) 0.019(5)
C31 0.057(5) 0.064(5) 0.048(4) 0.009(4) 0.015(4) 0.022(4)
C32 0.129(12) 0.114(11) 0.036(5) -0.001(5) -0.001(6) -0.016(9)
C33 0.149(14) 0.106(11) 0.066(7) 0.027(8) 0.002(8) 0.066(10)
C34 0.038(3) 0.049(4) 0.035(3) 0.000(3) 0.018(2) 0.002(3)
C35 0.046(4) 0.064(5) 0.045(4) -0.007(3) 0.026(3) -0.005(4)
C36 0.041(4) 0.068(5) 0.053(4) -0.018(4) 0.025(3) -0.004(3)
C37 0.035(3) 0.045(3) 0.055(4) -0.010(4) 0.017(3) 0.004(3)
C38 0.030(3) 0.036(3) 0.034(3) -0.005(2) 0.010(2) 0.001(2)
C39 0.033(3) 0.047(4) 0.055(4) 0.006(4) 0.012(3) -0.002(3)
C40 0.041(4) 0.056(5) 0.074(6) -0.006(4) 0.013(4) -0.013(3)
C41 0.054(5) 0.037(4) 0.120(9) -0.007(5) 0.026(5) -0.012(4)
C42 0.040(4) 0.039(4) 0.070(5) 0.003(4) 0.011(3) 0.000(3)
C43 0.033(3) 0.038(3) 0.043(3) -0.003(3) 0.015(3) -0.001(2)
C44 0.032(3) 0.029(3) 0.040(3) 0.004(2) 0.011(2) 0.007(2)
F1 0.067(3) 0.055(3) 0.034(2) 0.0113(19) 0.0144(19) 0.006(2)
F2 0.147(7) 0.060(4) 0.067(4) 0.015(3) 0.042(4) 0.039(4)
F3 0.099(5) 0.129(7) 0.105(6) 0.015(5) 0.069(5) 0.008(5)
F4 0.201(10) 0.094(5) 0.052(3) 0.012(3) -0.028(5) -0.084(6)
B1 0.055(4) 0.036(4) 0.034(4) -0.002(3) 0.016(3) -0.001(3)
F11 0.068(4) 0.182(9) 0.064(4) 0.002(5) 0.005(3) 0.001(5)
F12 0.056(4) 0.304(17) 0.135(8) -0.078(10) 0.052(5) -0.045(7)
F13 0.051(4) 0.34(2) 0.115(7) -0.093(11) -0.006(4) 0.037(8)
F14 0.106(9) 0.34(3) 0.32(3) 0.23(2) -0.043(12) -0.034(14)
B2 0.037(4) 0.105(10) 0.070(7) 0.006(7) 0.019(4) -0.003(5)
C45 0.20(2) 0.112(13) 0.074(9) -0.007(9) 0.041(11) 0.017(13)
Cl2 0.192(5) 0.233(7) 0.066(2) -0.030(3) 0.033(3) -0.110(5)
Cl1 0.109(3) 0.136(4) 0.118(3) 0.026(3) 0.055(2) 0.021(3)
C46 0.174 0.152 0.077 -0.046 0.066 -0.118
Cl3 0.090 0.079 0.206 0.024 0.056 -0.012

loop_
_atom_type_symbol
_atom_type_description
_atom_type_scat_dispersion_real
_atom_type_scat_dispersion_imag
_atom_type_scat_source
C C 0.0033 0.0016 'International Tables Vol C Tables 4.2.6.8 and 6.1.1.4'
H H 0.0000 0.0000 'International Tables Vol C Tables 4.2.6.8 and 6.1.1.4'
B B 0.0013 0.0007 'International Tables Vol C Tables 4.2.6.8 and 6.1.1.4'
F F 0.0171 0.0103 'International Tables Vol C Tables 4.2.6.8 and 6.1.1.4'
N N 0.0061 0.0033 'International Tables Vol C Tables 4.2.6.8 and 6.1.1.4'
O O 0.0106 0.0060 'International Tables Vol C Tables 4.2.6.8 and 6.1.1.4'
Ru Ru -1.2594 0.8363 'International Tables Vol C Tables 4.2.6.8 and 6.1.1.4'
Cl Cl 0.1484 0.1585 'International Tables Vol C Tables 4.2.6.8 and 6.1.1.4'

loop_
_geom_angle_atom_site_label_1
_geom_angle_atom_site_label_2
_geom_angle_atom_site_label_3
_geom_angle
O1 Ru1 N2 77.21(19)
O1 Ru1 N1 77.3(2)
N2 Ru1 N1 82.6(2)
O1 Ru1 C3 104.98(18)
N2 Ru1 C3 173.11(19)
N1 Ru1 C3 104.26(18)
O1 Ru1 C4 139.07(19)
N2 Ru1 C4 142.5(2)
N1 Ru1 C4 95.16(19)
C3 Ru1 C4 37.28(7)
O1 Ru1 C2 89.32(16)
N2 Ru1 C2 137.2(2)
N1 Ru1 C2 134.24(19)
C3 Ru1 C2 37.33(7)
C4 Ru1 C2 67.18(10)
O1 Ru1 C5 168.22(17)
N2 Ru1 C5 109.7(2)
N1 Ru1 C5 112.5(2)
C3 Ru1 C5 67.02(10)
C4 Ru1 C5 37.09(7)
C2 Ru1 C5 79.15(10)
O1 Ru1 C1 102.50(18)
N2 Ru1 C1 106.08(19)
N1 Ru1 C1 171.15(19)
C3 Ru1 C1 67.13(10)
C4 Ru1 C1 79.15(10)
C2 Ru1 C1 37.20(7)
C5 Ru1 C1 66.76(11)
O1 Ru1 C6 135.3(2)
N2 Ru1 C6 94.67(19)
N1 Ru1 C6 146.1(2)
C3 Ru1 C6 79.15(10)
C4 Ru1 C6 66.81(11)
C2 Ru1 C6 66.92(10)
C5 Ru1 C6 36.96(7)
C1 Ru1 C6 37.02(7)
C21 O1 Ru1 104.2(4)
C15 N1 C11 118.5(6)
C15 N1 Ru1 112.1(4)
C11 N1 Ru1 129.3(5)
C20 N2 C16 118.9(5)
C20 N2 Ru1 129.8(4)
C16 N2 Ru1 111.3(4)
C2 C1 C6 120.0
C2 C1 Ru1 70.93(14)
C6 C1 Ru1 71.85(15)
C1 C2 C3 120.0
C1 C2 C7 119.5(6)
C3 C2 C7 120.4(6)
C1 C2 Ru1 71.87(15)
C3 C2 Ru1 71.22(15)
C7 C2 Ru1 126.3(4)
C2 C3 C4 120.0
C2 C3 Ru1 71.44(15)
C4 C3 Ru1 71.72(15)
C5 C4 C3 120.0
C5 C4 Ru1 71.92(15)
C3 C4 Ru1 71.00(14)
C4 C5 C6 120.0
C4 C5 C8 122.5(10)
C6 C5 C8 117.4(10)
C4 C5 Ru1 70.99(14)
C6 C5 Ru1 71.63(15)
C8 C5 Ru1 132.3(5)
C5 C6 C1 120.0
C5 C6 Ru1 71.41(15)
C1 C6 Ru1 71.14(15)
C10 C8 C9 115.3(13)
C10 C8 C5 123.0(11)
C9 C8 C5 110.8(10)
N1 C11 C12 120.7(7)
C13 C12 C11 120.3(7)
C12 C13 C14 119.1(6)
C15 C14 C13 118.7(7)
N1 C15 C14 122.7(6)
N1 C15 C21 111.8(5)
C14 C15 C21 125.6(6)
N2 C16 C17 123.0(6)
N2 C16 C21 112.5(5)
C17 C16 C21 124.4(6)
C16 C17 C18 117.9(6)
C19 C18 C17 118.5(7)
C18 C19 C20 120.5(6)
N2 C20 C19 121.2(6)
O2 C21 O1 114.0(5)
O2 C21 C15 109.9(5)
O1 C21 C15 106.8(5)
O2 C21 C16 113.9(5)
O1 C21 C16 106.6(5)
C15 C21 C16 105.1(5)
O3 Ru2 N3 76.4(2)
O3 Ru2 N4 76.3(2)
N3 Ru2 N4 81.5(2)
O3 Ru2 C27 99.38(18)
N3 Ru2 C27 111.57(19)
N4 Ru2 C27 165.15(19)
O3 Ru2 C28 90.74(17)
N3 Ru2 C28 144.82(19)
N4 Ru2 C28 127.58(19)
C27 Ru2 C28 37.65(7)
O3 Ru2 C26 130.18(19)
N3 Ru2 C26 95.73(19)
N4 Ru2 C26 152.2(2)
C27 Ru2 C26 37.50(7)
C28 Ru2 C26 67.69(11)
O3 Ru2 C29 110.32(17)
N3 Ru2 C29 173.27(19)
N4 Ru2 C29 100.12(19)
C27 Ru2 C29 67.71(10)
C28 Ru2 C29 37.53(7)
C26 Ru2 C29 79.74(10)
O3 Ru2 C25 166.70(18)
N3 Ru2 C25 106.20(19)
N4 Ru2 C25 116.9(2)
C27 Ru2 C25 67.42(11)
C28 Ru2 C25 79.74(10)
C26 Ru2 C25 37.24(7)
C29 Ru2 C25 67.20(10)
O3 Ru2 C24 145.63(18)
N3 Ru2 C24 136.27(19)
N4 Ru2 C24 95.71(19)
C27 Ru2 C24 79.74(10)
C28 Ru2 C24 67.46(10)
C26 Ru2 C24 67.18(10)
C29 Ru2 C24 37.27(7)
C25 Ru2 C24 37.13(7)
C44 O3 Ru2 104.8(4)
C38 N3 C34 119.6(5)
C38 N3 Ru2 112.3(4)
C34 N3 Ru2 128.0(5)
C39 N4 C43 118.2(7)
C39 N4 Ru2 129.6(5)
C43 N4 Ru2 111.9(4)
C25 C24 C29 120.0
C25 C24 Ru2 71.47(15)
C29 C24 Ru2 70.78(15)
C24 C25 C26 120.0
C24 C25 C31 121.9(5)
C26 C25 C31 118.0(5)
C24 C25 Ru2 71.39(14)
C26 C25 Ru2 70.84(15)
C31 C25 Ru2 131.5(4)
C25 C26 C27 120.0
C25 C26 Ru2 71.92(15)
C27 C26 Ru2 70.67(15)
C26 C27 C28 120.0
C26 C27 Ru2 71.83(15)
C28 C27 Ru2 71.14(15)
C29 C28 C27 120.0
C29 C28 C30 119.0(5)
C27 C28 C30 120.9(5)
C29 C28 Ru2 71.78(15)
C27 C28 Ru2 71.22(15)
C30 C28 Ru2 125.9(5)
C28 C29 C24 120.0
C28 C29 Ru2 70.69(15)
C24 C29 Ru2 71.94(15)
C32 C31 C33 113.8(12)
C32 C31 C25 112.0(8)
C33 C31 C25 108.4(8)
N3 C34 C35 120.8(7)
C34 C35 C36 120.2(8)
C35 C36 C37 118.5(7)
C38 C37 C36 118.6(8)
N3 C38 C37 122.2(6)
N3 C38 C44 111.6(5)
C37 C38 C44 126.1(6)
N4 C39 C40 122.0(8)
C41 C40 C39 120.3(8)
C40 C41 C42 119.2(8)
C41 C42 C43 116.5(8)
N4 C43 C42 123.7(7)
N4 C43 C44 111.4(6)
C42 C43 C44 124.9(7)
O3 C44 O4 113.7(5)
O3 C44 C38 107.8(5)
O4 C44 C38 113.3(5)
O3 C44 C43 106.7(5)
O4 C44 C43 109.4(5)
C38 C44 C43 105.4(5)
F4 B1 F2 112.3(9)
F4 B1 F3 108.6(9)
F2 B1 F3 103.3(8)
F4 B1 F1 109.2(7)
F2 B1 F1 111.8(7)
F3 B1 F1 111.6(8)
F12 B2 F11 119.1(12)
F12 B2 F13 115.6(13)
F11 B2 F13 110.4(11)
F12 B2 F14 108.8(15)
F11 B2 F14 111.1(14)
F13 B2 F14 87.2(16)
Cl2 C45 Cl1 113.5(10)
Cl3 C46 Cl4 115.6(8)

loop_
_geom_bond_atom_site_label_1
_geom_bond_atom_site_label_2
_geom_bond_distance
Ru1 O1 2.051(4)
Ru1 N2 2.107(5)
Ru1 N1 2.106(5)
Ru1 C3 2.170(4)
Ru1 C4 2.179(4)
Ru1 C2 2.173(4)
Ru1 C5 2.191(5)
Ru1 C1 2.185(4)
Ru1 C6 2.194(4)
O1 C21 1.400(7)
O2 C21 1.361(8)
N1 C15 1.337(9)
N1 C11 1.359(8)
N2 C20 1.348(8)
N2 C16 1.346(8)
C1 C2 1.3900
C1 C6 1.3900
C2 C3 1.3900
C2 C7 1.544(9)
C3 C4 1.3900
C4 C5 1.3900
C5 C6 1.3900
C5 C8 1.552(11)
C8 C10 1.402(16)
C8 C9 1.534(13)
C11 C12 1.385(11)
C12 C13 1.367(12)
C13 C14 1.376(11)
C14 C15 1.385(9)
C15 C21 1.523(9)
C16 C17 1.371(9)
C16 C21 1.533(9)
C17 C18 1.401(10)
C18 C19 1.386(11)
C19 C20 1.360(10)
Ru2 O3 2.045(4)
Ru2 N3 2.130(5)
Ru2 N4 2.137(6)
Ru2 C27 2.154(4)
Ru2 C28 2.153(4)
Ru2 C26 2.169(4)
Ru2 C29 2.167(4)
Ru2 C25 2.183(4)
Ru2 C24 2.182(4)
O3 C44 1.389(8)
O4 C44 1.390(8)
N3 C38 1.322(9)
N3 C34 1.346(8)
N4 C39 1.335(9)
N4 C43 1.330(10)
C24 C25 1.3900
C24 C29 1.3900
C25 C26 1.3900
C25 C31 1.579(9)
C26 C27 1.3900
C27 C28 1.3900
C28 C29 1.3900
C28 C30 1.526(10)
C31 C32 1.516(18)
C31 C33 1.486(16)
C34 C35 1.377(10)
C35 C36 1.370(13)
C36 C37 1.388(12)
C37 C38 1.386(9)
C38 C44 1.532(9)
C39 C40 1.362(13)
C40 C41 1.361(15)
C41 C42 1.402(13)
C42 C43 1.390(11)
C43 C44 1.524(9)
F1 B1 1.378(9)
F2 B1 1.353(10)
F3 B1 1.356(12)
F4 B1 1.361(10)
F11 B2 1.323(15)
F12 B2 1.307(12)
F13 B2 1.327(17)
F14 B2 1.31(2)
C45 Cl2 1.737(13)
C45 Cl1 1.737(15)
C46 Cl3 1.721(11)
C46 Cl4 1.719(13)
